data_4106069
loop_
_publ_author_name
'Brandon Q. Mercado'
'Ning Chen'
'Antonio Rodr\'iguez-Fortea'
'Mary A. Mackey'
'Steven Stevenson'
'Luis Echegoyen'
'Josep M. Poblet'
'Marilyn M. Olmstead'
'Alan L. Balch'

_publ_section_title
;
 The Shape of the Sc2(\m2-S) Unit Trapped in C82: Crystallographic,
 Computational, and Electrochemical Studies of the Isomers,
 Sc2(\m2-S)@Cs(6)-C82 and Sc2(\m2-S)@C3v(8)-C82
;
_journal_name_full 'Journal of the American Chemical Society'
_journal_page_first 6752
_journal_page_last 6760
_journal_paper_doi 10.1021/ja200289w
_journal_volume 133
_journal_year 2011
_chemical_formula_moiety 'C82 Sc2 S, C36 H44 N4 Ni, 2(C6 H6)'
_chemical_formula_sum 'C130 H56 N4 Ni S Sc2'
_chemical_formula_weight 1854.48
_chemical_name_common Sc2S@C3v(8)-C84.Ni(OEP).2(benzene)
_chemical_name_systematic
; 
 ? 
;
_space_group_IT_number 2
_symmetry_cell_setting triclinic
_symmetry_space_group_name_Hall '-P 1'
_symmetry_space_group_name_H-M 'P -1'
_atom_sites_solution_hydrogens geom
_atom_sites_solution_primary direct
_atom_sites_solution_secondary difmap
_audit_creation_method SHELXL-97
_cell_angle_alpha 84.042(9)
_cell_angle_beta 84.611(9)
_cell_angle_gamma 61.109(8)
_cell_formula_units_Z 2
_cell_length_a 14.697(2)
_cell_length_b 14.756(2)
_cell_length_c 20.104(3)
_cell_measurement_reflns_used 22456
_cell_measurement_temperature 100(2)
_cell_measurement_theta_max 33.66
_cell_measurement_theta_min 2.22
_cell_volume 3791.9(10)
_computing_cell_refinement 'SAINT (Bruker, 2009)'
_computing_data_collection 'Apex2 (Bruker, 2009)'
_computing_data_reduction 'SAINT (Bruker, 2009)'
_computing_molecular_graphics 'SHELXTL, XP (Sheldrick, 1997)'
_computing_publication_material 'SHELXL-97 (Sheldrick, 2008)'
_computing_structure_refinement 'SHELXL-97 (Sheldrick, 2008)'
_computing_structure_solution 'SHELXS-97 (Sheldrick, 2008)'
_diffrn_ambient_temperature 100(2)
_diffrn_measured_fraction_theta_full 0.959
_diffrn_measured_fraction_theta_max 0.959
_diffrn_measurement_device_type 'Bruker Apex II'
_diffrn_measurement_method '\w and \f'
_diffrn_radiation_monochromator graphite
_diffrn_radiation_source 'Advanced Light Source beamline 11.3.1'
_diffrn_radiation_type synchrotron
_diffrn_radiation_wavelength 0.77490
_diffrn_reflns_av_R_equivalents 0.0686
_diffrn_reflns_av_sigmaI/netI 0.0857
_diffrn_reflns_limit_h_max 20
_diffrn_reflns_limit_h_min -20
_diffrn_reflns_limit_k_max 21
_diffrn_reflns_limit_k_min -21
_diffrn_reflns_limit_l_max 27
_diffrn_reflns_limit_l_min -28
_diffrn_reflns_number 57354
_diffrn_reflns_theta_full 36.87
_diffrn_reflns_theta_max 33.66
_diffrn_reflns_theta_min 2.22
_exptl_absorpt_coefficient_mu 0.518
_exptl_absorpt_correction_T_max 0.903
_exptl_absorpt_correction_T_min 0.729
_exptl_absorpt_correction_type multi-scan
_exptl_absorpt_process_details 'TWINABS (Sheldrick, 2007)'
_exptl_crystal_colour black
_exptl_crystal_density_diffrn 1.624
_exptl_crystal_description parallelepiped
_exptl_crystal_F_000 1900
_exptl_crystal_size_max 0.65
_exptl_crystal_size_mid 0.65
_exptl_crystal_size_min 0.20
_refine_diff_density_max 2.017
_refine_diff_density_min -1.851
_refine_diff_density_rms 0.150
_refine_ls_extinction_method none
_refine_ls_goodness_of_fit_ref 1.065
_refine_ls_hydrogen_treatment constr
_refine_ls_matrix_type full
_refine_ls_number_parameters 1286
_refine_ls_number_reflns 28404
_refine_ls_number_restraints 0
_refine_ls_restrained_S_all 1.065
_refine_ls_R_factor_all 0.1915
_refine_ls_R_factor_gt 0.1126
_refine_ls_shift/su_max 0.001
_refine_ls_shift/su_mean 0.000
_refine_ls_structure_factor_coef Fsqd
_refine_ls_weighting_details 'calc w=1/[\s^2^(Fo^2^)+(0.2000P)^2^] where P=(Fo^2^+2Fc^2^)/3'
_refine_ls_weighting_scheme calc
_refine_ls_wR_factor_gt 0.2936
_refine_ls_wR_factor_ref 0.3450
_reflns_number_gt 15544
_reflns_number_total 22456
_reflns_threshold_expression I>2\s(I)
_cod_data_source_file ja200289w_si_002.cif
_cod_data_source_block bqm56
_cod_original_cell_volume 3791.9(9)
_cod_database_code 4106069

loop_
_symmetry_equiv_pos_as_xyz
'x, y, z'
'-x, -y, -z'

loop_
_atom_site_label
_atom_site_type_symbol
_atom_site_fract_x
_atom_site_fract_y
_atom_site_fract_z
_atom_site_U_iso_or_equiv
_atom_site_adp_type
_atom_site_occupancy
_atom_site_symmetry_multiplicity
_atom_site_calc_flag
_atom_site_refinement_flags
_atom_site_disorder_assembly
_atom_site_disorder_group
S1 S 0.35357(16) 0.27976(18) 0.18375(11) 0.0461(4) Uani 0.80 1 d P A 1
Sc1 Sc 0.2737(2) 0.44205(18) 0.22843(15) 0.0571(6) Uani 0.60 1 d P A 1
Sc2 Sc 0.2016(2) 0.2945(3) 0.13623(18) 0.0843(11) Uani 0.60 1 d P A 1
Sc3 Sc 0.2773(4) 0.3965(4) 0.2646(2) 0.0421(11) Uani 0.25 1 d P A 1
Sc4 Sc 0.2654(3) 0.2306(5) 0.1257(3) 0.0466(12) Uani 0.25 1 d P A 1
S2 S 0.2922(13) 0.3050(11) 0.2003(7) 0.038(3) Uiso 0.10 1 d P B 2
S3 S 0.3198(12) 0.3296(12) 0.1662(6) 0.030(2) Uiso 0.10 1 d P B 2
Sc5 Sc 0.3160(9) 0.1646(8) 0.1603(5) 0.060(2) Uiso 0.15 1 d P B 2
Sc6 Sc 0.4437(17) 0.2594(17) 0.2447(10) 0.113(5) Uiso 0.15 1 d P B 2
C1 C 0.0040(5) 0.4404(7) 0.1577(3) 0.0542(18) Uani 1 1 d . A 1
C2 C 0.0052(5) 0.5108(6) 0.1995(3) 0.0514(16) Uani 1 1 d . A 1
C3 C 0.0226(4) 0.4780(5) 0.2688(3) 0.0482(16) Uani 1 1 d . A 1
C4 C 0.0407(5) 0.3767(6) 0.2953(3) 0.0468(14) Uani 1 1 d . A 1
C5 C 0.0432(5) 0.3037(6) 0.2523(4) 0.0510(16) Uani 1 1 d . A 1
C6 C 0.0215(5) 0.3385(7) 0.1832(3) 0.0529(17) Uani 1 1 d . A 1
C7 C 0.0657(7) 0.2687(9) 0.1317(5) 0.073(3) Uani 1 1 d . A 1
C8 C 0.0761(7) 0.3382(7) 0.0683(4) 0.066(2) Uani 1 1 d . A 1
C9 C 0.0384(5) 0.4371(6) 0.0885(3) 0.0499(15) Uani 1 1 d . A 1
C10 C 0.0824(5) 0.5025(5) 0.0626(3) 0.0451(14) Uani 1 1 d . A 1
C11 C 0.0810(5) 0.5728(5) 0.1032(3) 0.0470(14) Uani 1 1 d . A 1
C12 C 0.0425(5) 0.5786(5) 0.1717(3) 0.0471(15) Uani 1 1 d . A 1
C13 C 0.1024(7) 0.6108(6) 0.2095(4) 0.060(2) Uani 1 1 d . A 1
C14 C 0.1220(6) 0.5793(5) 0.2773(4) 0.0554(17) Uani 1 1 d . A 1
C15 C 0.0790(5) 0.5129(5) 0.3042(4) 0.0520(17) Uani 1 1 d . A 1
C16 C 0.1383(5) 0.4274(8) 0.3564(3) 0.065(2) Uani 1 1 d . A 1
C17 C 0.1110(5) 0.3426(6) 0.3493(3) 0.0519(17) Uani 1 1 d . A 1
C18 C 0.1873(5) 0.2360(7) 0.3615(3) 0.0555(18) Uani 1 1 d . A 1
C19 C 0.1865(6) 0.1633(6) 0.3204(4) 0.0582(18) Uani 1 1 d . A 1
C20 C 0.1129(5) 0.1992(6) 0.2668(4) 0.0552(17) Uani 1 1 d . A 1
C21 C 0.1609(6) 0.1354(6) 0.2109(4) 0.0560(18) Uani 1 1 d . A 1
C22 C 0.1396(7) 0.1711(8) 0.1448(5) 0.069(3) Uani 1 1 d . A 1
C23 C 0.2256(7) 0.1224(8) 0.0954(5) 0.071(3) Uani 1 1 d . A 1
C24 C 0.2360(7) 0.1820(8) 0.0380(5) 0.068(2) Uani 1 1 d . A 1
C25 C 0.1657(7) 0.2895(7) 0.0249(4) 0.0606(19) Uani 1 1 d . A 1
C26 C 0.2051(6) 0.3543(7) -0.0015(3) 0.0575(18) Uani 1 1 d . A 1
C27 C 0.1661(5) 0.4594(6) 0.0132(3) 0.0489(15) Uani 1 1 d . A 1
C28 C 0.2490(5) 0.4845(5) 0.0089(3) 0.0469(15) Uani 1 1 d . A 1
C29 C 0.2494(5) 0.5533(5) 0.0509(3) 0.0508(16) Uani 1 1 d . A 1
C30 C 0.1629(5) 0.6009(4) 0.0977(3) 0.0443(14) Uani 1 1 d . A 1
C31 C 0.1818(6) 0.6230(5) 0.1627(3) 0.0483(15) Uani 1 1 d . A 1
C32 C 0.2769(7) 0.6011(5) 0.1821(4) 0.0568(17) Uani 1 1 d . A 1
C33 C 0.3022(7) 0.5662(6) 0.2540(4) 0.0565(18) Uani 1 1 d . A 1
C34 C 0.2204(5) 0.5620(5) 0.2982(3) 0.0441(13) Uani 1 1 d . A 1
C35 C 0.2770(8) 0.4705(7) 0.3473(3) 0.063(2) Uani 1 1 d . A 1
C36 C 0.2388(5) 0.4033(6) 0.3756(3) 0.0507(15) Uani 1 1 d . A 1
C37 C 0.3087(7) 0.3019(6) 0.3919(3) 0.063(2) Uani 1 1 d . A 1
C38 C 0.2827(6) 0.2145(6) 0.3853(3) 0.0532(17) Uani 1 1 d . A 1
C39 C 0.3794(5) 0.1238(5) 0.3669(3) 0.0411(13) Uani 1 1 d . A 1
C40 C 0.3809(5) 0.0566(5) 0.3200(3) 0.0482(14) Uani 1 1 d . A 1
C41 C 0.2828(6) 0.0752(6) 0.2989(4) 0.0518(16) Uani 1 1 d . A 1
C42 C 0.2717(8) 0.0555(7) 0.2342(4) 0.067(2) Uani 1 1 d . A 1
C43 C 0.3531(6) 0.0170(5) 0.1866(4) 0.0546(17) Uani 1 1 d . A 1
C44 C 0.3225(7) 0.0471(6) 0.1170(4) 0.0573(18) Uani 1 1 d . A 1
C45 C 0.4024(6) 0.0556(7) 0.0706(5) 0.067(2) Uani 1 1 d . A 1
C46 C 0.3444(7) 0.1448(7) 0.0231(3) 0.0562(18) Uani 1 1 d . A 1
C47 C 0.3908(6) 0.2108(7) -0.0009(3) 0.0556(17) Uani 1 1 d . A 1
C48 C 0.3236(8) 0.3121(7) -0.0160(3) 0.067(2) Uani 1 1 d . A 1
C49 C 0.3464(5) 0.3960(5) -0.0096(3) 0.0454(14) Uani 1 1 d . A 1
C50 C 0.4434(6) 0.3719(6) 0.0146(3) 0.0529(16) Uani 1 1 d . A 1
C51 C 0.4451(6) 0.4471(6) 0.0505(3) 0.0550(17) Uani 1 1 d . A 1
C52 C 0.3506(6) 0.5361(5) 0.0712(4) 0.062(2) Uani 1 1 d . A 1
C53 C 0.3606(7) 0.5591(5) 0.1358(4) 0.0561(17) Uani 1 1 d . A 1
C54 C 0.4670(5) 0.4811(6) 0.1567(4) 0.0540(17) Uani 1 1 d . A 1
C55 C 0.4879(5) 0.4382(6) 0.2207(4) 0.0520(17) Uani 1 1 d . A 1
C56 C 0.4001(6) 0.4856(6) 0.2701(4) 0.0534(17) Uani 1 1 d . A 1
C57 C 0.3910(5) 0.4273(5) 0.3266(3) 0.0462(14) Uani 1 1 d . A 1
C58 C 0.4606(6) 0.3184(7) 0.3402(3) 0.0536(16) Uani 1 1 d . A 1
C59 C 0.4226(5) 0.2567(5) 0.3761(3) 0.0423(12) Uani 1 1 d . A 1
C60 C 0.4620(5) 0.1482(5) 0.3651(3) 0.0450(14) Uani 1 1 d . A 1
C61 C 0.5486(5) 0.1017(5) 0.3221(3) 0.0453(13) Uani 1 1 d . A 1
C62 C 0.5560(5) 0.0297(5) 0.2794(3) 0.0457(14) Uani 1 1 d . A 1
C63 C 0.4704(5) 0.0093(5) 0.2732(3) 0.0453(14) Uani 1 1 d . A 1
C64 C 0.4544(6) -0.0098(5) 0.2079(4) 0.0530(17) Uani 1 1 d . A 1
C65 C 0.5309(6) -0.0103(5) 0.1545(4) 0.0550(18) Uani 1 1 d . A 1
C66 C 0.4978(6) 0.0282(6) 0.0864(4) 0.0568(18) Uani 1 1 d . A 1
C67 C 0.5497(6) 0.0857(6) 0.0597(4) 0.057(2) Uani 1 1 d . A 1
C68 C 0.4935(5) 0.1844(7) 0.0184(3) 0.0521(17) Uani 1 1 d . A 1
C69 C 0.5260(5) 0.2611(5) 0.0275(3) 0.0434(13) Uani 1 1 d . A 1
C70 C 0.6027(5) 0.2355(6) 0.0739(3) 0.0491(15) Uani 1 1 d . A 1
C71 C 0.5937(5) 0.3161(7) 0.1130(3) 0.0512(17) Uani 1 1 d . A 1
C72 C 0.5180(6) 0.4183(6) 0.0998(3) 0.0531(16) Uani 1 1 d . A 1
C73 C 0.6199(5) 0.2751(6) 0.1816(4) 0.0470(14) Uani 1 1 d . A 1
C74 C 0.5619(5) 0.3350(6) 0.2349(3) 0.0478(15) Uani 1 1 d . A 1
C75 C 0.5531(5) 0.2703(6) 0.2951(3) 0.0493(15) Uani 1 1 d . A 1
C76 C 0.5966(5) 0.1634(5) 0.2921(3) 0.0427(12) Uani 1 1 d . A 1
C77 C 0.6518(6) 0.1106(7) 0.2339(4) 0.0602(19) Uani 1 1 d . A 1
C78 C 0.6238(7) 0.0283(5) 0.2229(4) 0.066(2) Uani 1 1 d . A 1
C79 C 0.6116(6) 0.0098(5) 0.1668(4) 0.0552(17) Uani 1 1 d . A 1
C80 C 0.6220(7) 0.0711(7) 0.1050(4) 0.0607(19) Uani 1 1 d . A 1
C81 C 0.6474(5) 0.1452(6) 0.1123(4) 0.0557(18) Uani 1 1 d . A 1
C82 C 0.6628(6) 0.1673(7) 0.1780(4) 0.0608(19) Uani 1 1 d . A 1
Ni1 Ni 0.48767(4) 0.48009(4) 0.41999(3) 0.01956(13) Uani 1 1 d . . .
N1 N 0.6180(3) 0.3460(3) 0.42345(17) 0.0207(6) Uani 1 1 d . . .
N2 N 0.5501(3) 0.5328(3) 0.34619(16) 0.0207(6) Uani 1 1 d . . .
N3 N 0.3549(3) 0.6121(3) 0.41307(17) 0.0215(6) Uani 1 1 d . . .
N4 N 0.4234(3) 0.4244(3) 0.48991(16) 0.0200(6) Uani 1 1 d . . .
C83 C 0.6368(3) 0.2586(3) 0.4637(2) 0.0224(7) Uani 1 1 d . . .
C84 C 0.7410(3) 0.1756(3) 0.4518(2) 0.0240(8) Uani 1 1 d . . .
C85 C 0.7861(3) 0.2133(3) 0.4024(2) 0.0250(8) Uani 1 1 d . . .
C86 C 0.7082(3) 0.3186(3) 0.3850(2) 0.0218(7) Uani 1 1 d . . .
C87 C 0.7228(3) 0.3828(3) 0.3349(2) 0.0237(8) Uani 1 1 d . . .
H87 H 0.7893 0.3570 0.3122 0.028 Uiso 1 1 calc R . .
C88 C 0.6480(3) 0.4808(3) 0.3158(2) 0.0232(8) Uani 1 1 d . . .
C89 C 0.6616(4) 0.5438(4) 0.2592(2) 0.0256(8) Uani 1 1 d . . .
C90 C 0.5726(3) 0.6358(3) 0.2571(2) 0.0247(8) Uani 1 1 d . . .
C91 C 0.5045(3) 0.6288(3) 0.3110(2) 0.0234(8) Uani 1 1 d . . .
C92 C 0.4036(3) 0.7076(3) 0.3234(2) 0.0229(8) Uani 1 1 d . . .
H92 H 0.3812 0.7716 0.2975 0.028 Uiso 1 1 calc R . .
C93 C 0.3346(3) 0.6982(3) 0.3710(2) 0.0237(8) Uani 1 1 d . . .
C94 C 0.2273(3) 0.7785(3) 0.3789(2) 0.0232(8) Uani 1 1 d . . .
C95 C 0.1824(3) 0.7402(3) 0.4274(2) 0.0225(7) Uani 1 1 d . . .
C96 C 0.2629(3) 0.6373(3) 0.4491(2) 0.0205(7) Uani 1 1 d . . .
C97 C 0.2472(3) 0.5731(3) 0.4980(2) 0.0223(7) Uani 1 1 d . . .
H97 H 0.1806 0.5992 0.5207 0.027 Uiso 1 1 calc R . .
C98 C 0.3219(3) 0.4729(3) 0.5166(2) 0.0217(7) Uani 1 1 d . . .
C99 C 0.3012(3) 0.4040(3) 0.5644(2) 0.0229(8) Uani 1 1 d . . .
C100 C 0.3916(3) 0.3118(3) 0.5676(2) 0.0226(7) Uani 1 1 d . . .
C101 C 0.4663(3) 0.3256(3) 0.52140(19) 0.0205(7) Uani 1 1 d . . .
C102 C 0.5663(3) 0.2488(3) 0.5100(2) 0.0216(7) Uani 1 1 d . . .
H102 H 0.5884 0.1845 0.5357 0.026 Uiso 1 1 calc R . .
C103 C 0.7861(4) 0.0689(3) 0.4876(2) 0.0287(9) Uani 1 1 d . . .
H10A H 0.7668 0.0760 0.5360 0.034 Uiso 1 1 calc R . .
H10B H 0.8629 0.0350 0.4821 0.034 Uiso 1 1 calc R . .
C104 C 0.7480(5) -0.0010(4) 0.4614(3) 0.0425(12) Uani 1 1 d . . .
H10C H 0.7716 -0.0129 0.4143 0.064 Uiso 1 1 calc R . .
H10D H 0.6718 0.0332 0.4652 0.064 Uiso 1 1 calc R . .
H10E H 0.7764 -0.0675 0.4879 0.064 Uiso 1 1 calc R . .
C105 C 0.8929(4) 0.1582(4) 0.3695(2) 0.0310(10) Uani 1 1 d . . .
H10F H 0.9385 0.0991 0.3997 0.037 Uiso 1 1 calc R . .
H10G H 0.9225 0.2063 0.3618 0.037 Uiso 1 1 calc R . .
C106 C 0.8913(5) 0.1182(5) 0.3029(3) 0.0438(13) Uani 1 1 d . . .
H10H H 0.8426 0.1757 0.2740 0.066 Uiso 1 1 calc R . .
H10I H 0.8692 0.0649 0.3109 0.066 Uiso 1 1 calc R . .
H10J H 0.9612 0.0882 0.2811 0.066 Uiso 1 1 calc R . .
C107 C 0.7562(4) 0.5067(4) 0.2120(2) 0.0300(9) Uani 1 1 d . . .
H10K H 0.8195 0.4703 0.2380 0.036 Uiso 1 1 calc R . .
H10L H 0.7574 0.5673 0.1864 0.036 Uiso 1 1 calc R . .
C108 C 0.7570(4) 0.4341(4) 0.1635(2) 0.0317(10) Uani 1 1 d . . .
H10M H 0.6969 0.4715 0.1354 0.048 Uiso 1 1 calc R . .
H10N H 0.7533 0.3753 0.1887 0.048 Uiso 1 1 calc R . .
H10O H 0.8212 0.4086 0.1351 0.048 Uiso 1 1 calc R . .
C109 C 0.5423(4) 0.7281(4) 0.2073(2) 0.0309(9) Uani 1 1 d . . .
H10P H 0.6059 0.7226 0.1823 0.037 Uiso 1 1 calc R . .
H10Q H 0.5113 0.7919 0.2320 0.037 Uiso 1 1 calc R . .
C110 C 0.4643(4) 0.7387(4) 0.1568(3) 0.0352(10) Uani 1 1 d . . .
H11A H 0.4022 0.7413 0.1811 0.053 Uiso 1 1 calc R . .
H11B H 0.4967 0.6789 0.1291 0.053 Uiso 1 1 calc R . .
H11C H 0.4445 0.8025 0.1281 0.053 Uiso 1 1 calc R . .
C111 C 0.1796(4) 0.8790(4) 0.3366(2) 0.0303(9) Uani 1 1 d . . .
H11D H 0.2278 0.9086 0.3325 0.036 Uiso 1 1 calc R . .
H11E H 0.1144 0.9285 0.3598 0.036 Uiso 1 1 calc R . .
C112 C 0.1556(5) 0.8679(4) 0.2667(3) 0.0385(11) Uani 1 1 d . . .
H11F H 0.1012 0.8470 0.2702 0.058 Uiso 1 1 calc R . .
H11G H 0.2187 0.8150 0.2446 0.058 Uiso 1 1 calc R . .
H11H H 0.1314 0.9344 0.2404 0.058 Uiso 1 1 calc R . .
C113 C 0.0712(4) 0.7891(4) 0.4541(3) 0.0302(9) Uani 1 1 d . . .
H11I H 0.0385 0.8652 0.4445 0.036 Uiso 1 1 calc R . .
H11J H 0.0693 0.7751 0.5033 0.036 Uiso 1 1 calc R . .
C114 C 0.0080(4) 0.7473(5) 0.4229(3) 0.0433(13) Uani 1 1 d . . .
H11K H 0.0437 0.6714 0.4286 0.065 Uiso 1 1 calc R . .
H11L H 0.0016 0.7692 0.3751 0.065 Uiso 1 1 calc R . .
H11M H -0.0615 0.7748 0.4453 0.065 Uiso 1 1 calc R . .
C115 C 0.1971(3) 0.4315(4) 0.5992(2) 0.0268(8) Uani 1 1 d . . .
H11N H 0.1649 0.5035 0.6129 0.032 Uiso 1 1 calc R . .
H11O H 0.2070 0.3850 0.6402 0.032 Uiso 1 1 calc R . .
C116 C 0.1234(4) 0.4222(5) 0.5548(3) 0.0361(11) Uani 1 1 d . . .
H11P H 0.1530 0.3501 0.5432 0.054 Uiso 1 1 calc R . .
H11Q H 0.1142 0.4673 0.5138 0.054 Uiso 1 1 calc R . .
H11R H 0.0558 0.4434 0.5790 0.054 Uiso 1 1 calc R . .
C117 C 0.4111(4) 0.2120(4) 0.6052(2) 0.0273(8) Uani 1 1 d . . .
H11S H 0.3624 0.2267 0.6450 0.033 Uiso 1 1 calc R . .
H11T H 0.4828 0.1765 0.6209 0.033 Uiso 1 1 calc R . .
C118 C 0.3975(5) 0.1407(4) 0.5623(3) 0.0388(12) Uani 1 1 d . . .
H11U H 0.4479 0.1233 0.5239 0.058 Uiso 1 1 calc R . .
H11V H 0.3268 0.1759 0.5462 0.058 Uiso 1 1 calc R . .
H11W H 0.4090 0.0770 0.5890 0.058 Uiso 1 1 calc R . .
C119 C 0.7856(4) -0.2495(4) 0.2327(2) 0.0331(10) Uani 1 1 d . . .
H119 H 0.7535 -0.2885 0.2534 0.040 Uiso 1 1 calc R . .
C120 C 0.7908(4) -0.2352(4) 0.1631(3) 0.0338(10) Uani 1 1 d . . .
H120 H 0.7620 -0.2637 0.1365 0.041 Uiso 1 1 calc R . .
C121 C 0.8387(5) -0.1786(5) 0.1331(3) 0.0387(11) Uani 1 1 d . . .
H121 H 0.8430 -0.1686 0.0857 0.046 Uiso 1 1 calc R . .
C122 C 0.8793(5) -0.1375(5) 0.1716(3) 0.0405(12) Uani 1 1 d . . .
H122 H 0.9116 -0.0987 0.1508 0.049 Uiso 1 1 calc R . .
C123 C 0.8738(5) -0.1518(5) 0.2413(3) 0.0402(11) Uani 1 1 d . . .
H123 H 0.9025 -0.1231 0.2678 0.048 Uiso 1 1 calc R . .
C124 C 0.8263(4) -0.2081(4) 0.2718(3) 0.0364(11) Uani 1 1 d . . .
H124 H 0.8220 -0.2180 0.3192 0.044 Uiso 1 1 calc R . .
C125 C 1.0716(5) 0.0600(5) 0.0175(3) 0.0443(13) Uani 1 1 d . . .
H125 H 1.1287 0.0310 -0.0142 0.053 Uiso 1 1 calc R . .
C126 C 0.9891(5) 0.1537(5) 0.0033(3) 0.0430(13) Uani 1 1 d . . .
H126 H 0.9893 0.1899 -0.0385 0.052 Uiso 1 1 calc R . .
C127 C 0.9041(5) 0.1985(5) 0.0482(3) 0.0470(14) Uani 1 1 d . . .
H127 H 0.8457 0.2636 0.0374 0.056 Uiso 1 1 calc R . .
C128 C 0.9075(6) 0.1438(6) 0.1106(3) 0.0475(14) Uani 1 1 d . . .
H128 H 0.8512 0.1733 0.1428 0.057 Uiso 1 1 calc R . .
C129 C 0.9885(5) 0.0511(5) 0.1250(3) 0.0445(13) Uani 1 1 d . . .
H129 H 0.9885 0.0158 0.1673 0.053 Uiso 1 1 calc R . .
C130 C 1.0726(5) 0.0053(5) 0.0799(3) 0.0468(14) Uani 1 1 d . . .
H130 H 1.1294 -0.0611 0.0905 0.056 Uiso 1 1 calc R . .

loop_
_atom_site_aniso_label
_atom_site_aniso_U_11
_atom_site_aniso_U_22
_atom_site_aniso_U_33
_atom_site_aniso_U_23
_atom_site_aniso_U_13
_atom_site_aniso_U_12
S1 0.0324(9) 0.0487(11) 0.0532(11) -0.0192(9) 0.0097(8) -0.0152(9)
Sc1 0.0537(14) 0.0437(11) 0.0662(16) -0.0166(10) -0.0122(12) -0.0133(10)
Sc2 0.0445(15) 0.133(3) 0.086(2) -0.051(2) 0.0054(13) -0.0448(18)
Sc3 0.058(3) 0.063(3) 0.027(2) -0.030(2) 0.0301(19) -0.047(2)
Sc4 0.0231(19) 0.073(3) 0.054(3) -0.039(2) 0.0151(18) -0.028(2)
C1 0.020(2) 0.089(5) 0.045(3) 0.008(3) 0.001(2) -0.022(3)
C2 0.025(3) 0.067(4) 0.046(3) 0.003(3) 0.010(2) -0.012(3)
C3 0.020(2) 0.059(4) 0.041(3) 0.003(2) 0.013(2) -0.003(2)
C4 0.027(3) 0.067(4) 0.046(3) -0.010(3) 0.020(2) -0.025(3)
C5 0.028(3) 0.071(4) 0.055(4) -0.001(3) 0.015(2) -0.028(3)
C6 0.027(3) 0.092(5) 0.045(3) -0.006(3) 0.007(2) -0.034(3)
C7 0.049(4) 0.118(8) 0.076(5) -0.045(5) 0.016(4) -0.054(5)
C8 0.070(5) 0.083(6) 0.052(4) -0.001(4) -0.022(4) -0.039(5)
C9 0.030(3) 0.076(5) 0.039(3) 0.006(3) -0.008(2) -0.022(3)
C10 0.028(3) 0.059(4) 0.030(3) 0.010(2) -0.0049(19) -0.009(3)
C11 0.031(3) 0.057(4) 0.037(3) 0.007(2) 0.002(2) -0.010(3)
C12 0.033(3) 0.050(3) 0.033(3) 0.001(2) 0.004(2) -0.001(2)
C13 0.057(4) 0.045(3) 0.053(4) -0.009(3) 0.014(3) -0.005(3)
C14 0.045(4) 0.042(3) 0.064(4) -0.009(3) 0.015(3) -0.011(3)
C15 0.036(3) 0.044(3) 0.062(4) -0.012(3) 0.033(3) -0.013(3)
C16 0.027(3) 0.130(7) 0.033(3) -0.044(4) 0.018(2) -0.030(4)
C17 0.037(3) 0.065(4) 0.035(3) 0.008(2) 0.021(2) -0.015(3)
C18 0.039(3) 0.083(5) 0.038(3) 0.009(3) 0.015(2) -0.029(3)
C19 0.046(4) 0.067(4) 0.062(4) 0.015(3) 0.017(3) -0.034(3)
C20 0.043(3) 0.072(4) 0.067(4) 0.003(3) 0.016(3) -0.045(3)
C21 0.040(3) 0.062(4) 0.077(5) -0.011(3) 0.020(3) -0.036(3)
C22 0.058(5) 0.104(7) 0.079(6) -0.034(5) 0.011(4) -0.062(5)
C23 0.069(5) 0.091(6) 0.085(6) -0.041(5) 0.013(4) -0.059(5)
C24 0.052(4) 0.091(6) 0.069(5) -0.039(5) 0.002(4) -0.034(4)
C25 0.061(5) 0.082(5) 0.047(4) -0.012(3) -0.007(3) -0.039(4)
C26 0.051(4) 0.075(5) 0.031(3) -0.005(3) -0.010(3) -0.017(4)
C27 0.045(3) 0.058(4) 0.029(3) 0.008(2) -0.002(2) -0.015(3)
C28 0.045(3) 0.049(3) 0.031(3) 0.014(2) 0.006(2) -0.015(3)
C29 0.047(3) 0.041(3) 0.046(3) 0.019(2) 0.012(3) -0.013(3)
C30 0.044(3) 0.033(2) 0.043(3) 0.012(2) 0.005(2) -0.012(2)
C31 0.062(4) 0.038(3) 0.044(3) 0.004(2) 0.003(3) -0.025(3)
C32 0.067(5) 0.037(3) 0.066(4) 0.005(3) -0.002(4) -0.026(3)
C33 0.065(5) 0.063(4) 0.060(4) -0.017(3) 0.020(3) -0.047(4)
C34 0.040(3) 0.038(3) 0.052(3) -0.015(2) 0.009(2) -0.017(2)
C35 0.099(6) 0.084(5) 0.036(3) -0.026(3) 0.024(3) -0.067(5)
C36 0.044(4) 0.064(4) 0.038(3) -0.005(3) 0.010(2) -0.023(3)
C37 0.082(5) 0.055(4) 0.017(2) -0.004(2) 0.000(3) -0.007(3)
C38 0.050(4) 0.068(4) 0.028(3) 0.013(2) 0.012(2) -0.023(3)
C39 0.042(3) 0.048(3) 0.026(2) 0.0104(19) 0.004(2) -0.019(3)
C40 0.045(3) 0.044(3) 0.056(4) 0.010(2) 0.010(3) -0.027(3)
C41 0.055(4) 0.059(4) 0.055(4) 0.005(3) 0.016(3) -0.043(3)
C42 0.092(6) 0.076(5) 0.067(5) -0.003(4) 0.014(4) -0.071(5)
C43 0.051(4) 0.041(3) 0.080(5) -0.010(3) 0.015(3) -0.031(3)
C44 0.065(5) 0.054(4) 0.063(4) -0.020(3) 0.019(3) -0.036(4)
C45 0.049(4) 0.073(5) 0.078(5) -0.049(4) 0.012(4) -0.023(4)
C46 0.073(5) 0.079(5) 0.032(3) -0.020(3) 0.004(3) -0.048(4)
C47 0.056(4) 0.073(5) 0.038(3) -0.011(3) 0.008(3) -0.031(4)
C48 0.091(6) 0.068(5) 0.025(3) -0.007(3) 0.000(3) -0.024(4)
C49 0.048(3) 0.060(4) 0.023(2) 0.004(2) 0.006(2) -0.024(3)
C50 0.058(4) 0.070(4) 0.032(3) 0.002(3) 0.015(3) -0.036(4)
C51 0.055(4) 0.059(4) 0.053(4) 0.015(3) 0.010(3) -0.035(3)
C52 0.060(4) 0.041(3) 0.073(5) 0.013(3) 0.031(3) -0.024(3)
C53 0.071(5) 0.044(3) 0.066(4) 0.013(3) -0.001(3) -0.041(4)
C54 0.041(3) 0.048(3) 0.087(5) -0.007(3) 0.014(3) -0.036(3)
C55 0.046(4) 0.070(4) 0.063(4) -0.020(3) 0.012(3) -0.046(4)
C56 0.067(5) 0.066(4) 0.049(4) -0.017(3) 0.010(3) -0.049(4)
C57 0.044(3) 0.059(4) 0.045(3) -0.020(3) 0.005(2) -0.031(3)
C58 0.057(4) 0.078(5) 0.037(3) -0.006(3) 0.003(3) -0.042(4)
C59 0.046(3) 0.059(3) 0.027(2) 0.003(2) -0.002(2) -0.031(3)
C60 0.043(3) 0.048(3) 0.034(3) 0.014(2) 0.004(2) -0.018(3)
C61 0.030(3) 0.046(3) 0.050(3) 0.012(2) -0.001(2) -0.014(2)
C62 0.037(3) 0.033(3) 0.057(4) 0.012(2) 0.004(2) -0.012(2)
C63 0.043(3) 0.034(3) 0.047(3) 0.008(2) 0.009(2) -0.012(2)
C64 0.057(4) 0.026(2) 0.059(4) -0.002(2) 0.006(3) -0.009(3)
C65 0.061(4) 0.032(3) 0.049(4) -0.004(2) 0.006(3) -0.005(3)
C66 0.058(4) 0.049(4) 0.053(4) -0.013(3) 0.016(3) -0.019(3)
C67 0.065(5) 0.048(3) 0.056(4) -0.022(3) 0.036(3) -0.029(3)
C68 0.044(3) 0.088(5) 0.029(3) -0.026(3) 0.018(2) -0.034(3)
C69 0.049(3) 0.052(3) 0.029(3) 0.000(2) 0.014(2) -0.027(3)
C70 0.036(3) 0.076(4) 0.043(3) -0.013(3) 0.020(2) -0.035(3)
C71 0.037(3) 0.086(5) 0.050(3) -0.018(3) 0.020(2) -0.045(3)
C72 0.054(4) 0.071(4) 0.054(4) 0.016(3) 0.004(3) -0.050(4)
C73 0.030(3) 0.058(4) 0.060(4) -0.005(3) 0.001(2) -0.027(3)
C74 0.037(3) 0.080(5) 0.045(3) -0.012(3) 0.011(2) -0.043(3)
C75 0.039(3) 0.073(4) 0.043(3) -0.006(3) 0.000(2) -0.032(3)
C76 0.033(3) 0.058(3) 0.039(3) 0.002(2) -0.002(2) -0.024(3)
C77 0.035(3) 0.086(5) 0.058(4) -0.011(4) 0.009(3) -0.028(4)
C78 0.058(4) 0.039(3) 0.073(5) -0.001(3) 0.037(4) -0.010(3)
C79 0.045(4) 0.043(3) 0.070(5) 0.004(3) 0.002(3) -0.017(3)
C80 0.056(4) 0.069(5) 0.048(4) -0.009(3) 0.019(3) -0.025(4)
C81 0.038(3) 0.057(4) 0.053(4) -0.006(3) 0.021(3) -0.011(3)
C82 0.047(4) 0.078(5) 0.059(4) 0.008(3) 0.004(3) -0.035(4)
Ni1 0.0147(2) 0.0233(2) 0.0203(2) 0.00217(16) 0.00821(16) -0.01096(19)
N1 0.0168(15) 0.0261(16) 0.0199(15) 0.0000(11) 0.0078(11) -0.0125(13)
N2 0.0150(15) 0.0248(15) 0.0205(15) 0.0019(11) 0.0083(11) -0.0102(13)
N3 0.0172(15) 0.0284(16) 0.0213(16) 0.0011(12) 0.0060(11) -0.0146(14)
N4 0.0143(14) 0.0230(15) 0.0217(15) 0.0022(11) 0.0086(11) -0.0106(12)
C83 0.0175(18) 0.0251(18) 0.0256(19) 0.0014(13) 0.0045(13) -0.0126(15)
C84 0.0202(19) 0.0240(18) 0.027(2) 0.0010(13) 0.0050(14) -0.0116(16)
C85 0.0201(19) 0.0271(19) 0.027(2) 0.0001(14) 0.0082(14) -0.0128(16)
C86 0.0159(17) 0.0274(18) 0.0208(18) 0.0019(13) 0.0065(13) -0.0114(15)
C87 0.0180(18) 0.031(2) 0.0228(19) -0.0011(14) 0.0082(14) -0.0136(16)
C88 0.0196(18) 0.0301(19) 0.0245(19) -0.0002(14) 0.0091(14) -0.0175(16)
C89 0.023(2) 0.032(2) 0.024(2) -0.0002(14) 0.0069(15) -0.0173(17)
C90 0.0229(19) 0.031(2) 0.0238(19) 0.0014(14) 0.0069(14) -0.0176(17)
C91 0.0205(19) 0.0271(19) 0.0246(19) 0.0003(14) 0.0056(14) -0.0145(16)
C92 0.0186(18) 0.0249(18) 0.0244(19) 0.0036(13) 0.0055(13) -0.0118(15)
C93 0.0154(17) 0.0231(18) 0.031(2) -0.0018(14) 0.0079(14) -0.0097(15)
C94 0.0146(17) 0.0236(18) 0.028(2) -0.0009(13) 0.0077(14) -0.0079(15)
C95 0.0123(16) 0.0223(17) 0.028(2) -0.0019(13) 0.0061(13) -0.0059(14)
C96 0.0179(17) 0.0231(17) 0.0213(18) 0.0006(12) 0.0045(13) -0.0117(15)
C97 0.0162(17) 0.0255(18) 0.0249(19) -0.0016(13) 0.0081(13) -0.0114(15)
C98 0.0167(17) 0.0254(18) 0.0237(19) 0.0002(13) 0.0087(13) -0.0127(15)
C99 0.0180(18) 0.0305(19) 0.0211(18) 0.0015(13) 0.0062(13) -0.0140(16)
C100 0.0235(19) 0.0307(19) 0.0174(17) 0.0010(13) 0.0047(13) -0.0173(16)
C101 0.0176(17) 0.0238(17) 0.0203(18) 0.0042(12) 0.0027(13) -0.0116(15)
C102 0.0186(18) 0.0256(18) 0.0213(18) 0.0038(13) 0.0045(13) -0.0130(15)
C103 0.020(2) 0.0227(18) 0.037(2) 0.0048(15) 0.0050(16) -0.0083(16)
C104 0.047(3) 0.030(2) 0.052(3) 0.000(2) 0.006(2) -0.021(2)
C105 0.022(2) 0.030(2) 0.032(2) 0.0010(16) 0.0103(16) -0.0076(17)
C106 0.038(3) 0.047(3) 0.038(3) -0.010(2) 0.013(2) -0.015(2)
C107 0.026(2) 0.039(2) 0.028(2) -0.0004(16) 0.0137(16) -0.0206(19)
C108 0.025(2) 0.039(2) 0.031(2) -0.0039(17) 0.0123(17) -0.0175(19)
C109 0.030(2) 0.034(2) 0.029(2) 0.0057(16) 0.0068(17) -0.019(2)
C110 0.035(3) 0.037(2) 0.030(2) 0.0053(17) 0.0048(18) -0.017(2)
C111 0.022(2) 0.026(2) 0.036(2) 0.0045(16) 0.0063(17) -0.0090(17)
C112 0.031(3) 0.036(3) 0.040(3) 0.0056(19) -0.001(2) -0.010(2)
C113 0.018(2) 0.032(2) 0.038(2) -0.0047(17) 0.0094(16) -0.0112(17)
C114 0.023(2) 0.053(3) 0.057(4) -0.010(3) 0.006(2) -0.020(2)
C115 0.0206(19) 0.037(2) 0.026(2) -0.0003(15) 0.0119(15) -0.0182(18)
C116 0.023(2) 0.056(3) 0.036(3) -0.007(2) 0.0106(18) -0.025(2)
C117 0.025(2) 0.032(2) 0.027(2) 0.0064(15) 0.0031(15) -0.0181(18)
C118 0.052(3) 0.039(3) 0.036(3) 0.0094(19) -0.006(2) -0.032(3)
C119 0.034(3) 0.040(3) 0.029(2) 0.0018(17) 0.0051(18) -0.023(2)
C120 0.030(2) 0.045(3) 0.032(2) -0.0004(18) 0.0062(18) -0.024(2)
C121 0.043(3) 0.045(3) 0.032(3) 0.0003(19) 0.011(2) -0.027(2)
C122 0.039(3) 0.045(3) 0.045(3) 0.004(2) 0.011(2) -0.029(2)
C123 0.039(3) 0.041(3) 0.046(3) -0.003(2) 0.001(2) -0.024(2)
C124 0.035(3) 0.044(3) 0.029(2) 0.0016(18) 0.0024(19) -0.019(2)
C125 0.049(3) 0.050(3) 0.046(3) -0.006(2) 0.005(2) -0.034(3)
C126 0.050(3) 0.055(3) 0.036(3) 0.001(2) 0.008(2) -0.036(3)
C127 0.046(3) 0.051(3) 0.042(3) 0.000(2) 0.005(2) -0.024(3)
C128 0.049(3) 0.062(4) 0.041(3) -0.001(2) 0.009(2) -0.036(3)
C129 0.055(4) 0.056(3) 0.039(3) 0.008(2) -0.003(2) -0.041(3)
C130 0.049(4) 0.045(3) 0.057(4) 0.006(2) -0.012(3) -0.030(3)

loop_
_atom_type_symbol
_atom_type_description
_atom_type_scat_dispersion_real
_atom_type_scat_dispersion_imag
_atom_type_scat_source
C C 0.0033 0.0016 'International Tables Vol C Tables 4.2.6.8 and 6.1.1.4'
H H 0.0000 0.0000 'International Tables Vol C Tables 4.2.6.8 and 6.1.1.4'
N N 0.0061 0.0033 'International Tables Vol C Tables 4.2.6.8 and 6.1.1.4'
S S 0.1246 0.1234 'International Tables Vol C Tables 4.2.6.8 and 6.1.1.4'
Sc Sc 0.2519 0.3716 'International Tables Vol C Tables 4.2.6.8 and 6.1.1.4'
Ni Ni 0.3393 1.1124 'International Tables Vol C Tables 4.2.6.8 and 6.1.1.4'

loop_
_geom_angle_atom_site_label_1
_geom_angle_atom_site_label_2
_geom_angle_atom_site_label_3
_geom_angle
Sc4 S1 Sc3 123.19(19)
Sc4 S1 Sc1 121.23(18)
Sc3 S1 Sc1 23.05(14)
Sc4 S1 Sc2 23.97(14)
Sc3 S1 Sc2 100.66(17)
Sc1 S1 Sc2 97.34(13)
Sc3 Sc1 C34 87.8(4)
Sc3 Sc1 C33 113.1(4)
C34 Sc1 C33 38.9(3)
Sc3 Sc1 S1 75.7(3)
C34 Sc1 S1 161.8(3)
C33 Sc1 S1 143.1(3)
Sc3 Sc1 C14 91.4(4)
C34 Sc1 C14 36.5(3)
C33 Sc1 C14 68.1(3)
S1 Sc1 C14 148.8(3)
Sc3 Sc1 C32 150.1(4)
C34 Sc1 C32 65.4(3)
C33 Sc1 C32 37.2(3)
S1 Sc1 C32 128.2(2)
C14 Sc1 C32 75.2(3)
Sc3 Sc1 C56 94.8(4)
C34 Sc1 C56 60.5(3)
C33 Sc1 C56 34.1(3)
S1 Sc1 C56 112.7(2)
C14 Sc1 C56 96.4(3)
C32 Sc1 C56 61.2(3)
Sc3 Sc1 C35 54.4(3)
C34 Sc1 C35 37.2(3)
C33 Sc1 C35 59.9(3)
S1 Sc1 C35 124.6(3)
C14 Sc1 C35 62.4(3)
C32 Sc1 C35 95.9(3)
C56 Sc1 C35 56.7(3)
Sc3 Sc1 C13 119.3(4)
C34 Sc1 C13 60.5(3)
C33 Sc1 C13 74.4(3)
S1 Sc1 C13 134.7(2)
C14 Sc1 C13 32.6(3)
C32 Sc1 C13 59.9(3)
C56 Sc1 C13 108.5(3)
C35 Sc1 C13 93.6(3)
Sc3 Sc1 C31 151.7(4)
C34 Sc1 C31 71.1(3)
C33 Sc1 C31 61.0(3)
S1 Sc1 C31 127.0(2)
C14 Sc1 C31 60.4(3)
C32 Sc1 C31 31.0(3)
C56 Sc1 C31 91.0(3)
C35 Sc1 C31 108.2(3)
C13 Sc1 C31 33.6(3)
Sc3 Sc1 C57 64.0(4)
C34 Sc1 C57 58.6(2)
C33 Sc1 C57 54.9(3)
S1 Sc1 C57 106.27(18)
C14 Sc1 C57 92.6(3)
C32 Sc1 C57 89.6(3)
C56 Sc1 C57 31.0(2)
C35 Sc1 C57 33.9(3)
C13 Sc1 C57 118.8(2)
C31 Sc1 C57 115.9(2)
Sc3 Sc1 C15 68.0(4)
C34 Sc1 C15 57.5(2)
C33 Sc1 C15 95.1(3)
S1 Sc1 C15 120.49(19)
C14 Sc1 C15 30.1(2)
C32 Sc1 C15 104.8(3)
C56 Sc1 C15 115.8(2)
C35 Sc1 C15 64.3(3)
C13 Sc1 C15 51.3(2)
C31 Sc1 C15 84.6(2)
C57 Sc1 C15 98.2(2)
Sc4 Sc2 C8 114.2(4)
Sc4 Sc2 C7 109.0(5)
C8 Sc2 C7 42.4(4)
Sc4 Sc2 C25 82.9(4)
C8 Sc2 C25 36.0(3)
C7 Sc2 C25 68.0(3)
Sc4 Sc2 C22 78.3(4)
C8 Sc2 C22 68.0(4)
C7 Sc2 C22 33.5(4)
C25 Sc2 C22 76.3(3)
Sc4 Sc2 S1 66.8(3)
C8 Sc2 S1 161.5(3)
C7 Sc2 S1 156.1(4)
C25 Sc2 S1 131.7(3)
C22 Sc2 S1 128.3(3)
Sc4 Sc2 C9 143.7(4)
C8 Sc2 C9 33.4(3)
C7 Sc2 C9 60.8(4)
C25 Sc2 C9 60.9(3)
C22 Sc2 C9 93.5(3)
S1 Sc2 C9 136.8(3)
Sc4 Sc2 C6 135.7(5)
C8 Sc2 C6 60.1(3)
C7 Sc2 C6 34.1(3)
C25 Sc2 C6 94.7(3)
C22 Sc2 C6 58.4(3)
S1 Sc2 C6 133.3(2)
C9 Sc2 C6 55.8(3)
Sc4 Sc2 C24 52.9(4)
C8 Sc2 C24 61.3(3)
C7 Sc2 C24 71.9(3)
C25 Sc2 C24 33.3(3)
C22 Sc2 C24 60.4(3)
S1 Sc2 C24 116.1(2)
C9 Sc2 C24 92.2(3)
C6 Sc2 C24 105.9(3)
Sc4 Sc2 C23 49.9(4)
C8 Sc2 C23 73.7(4)
C7 Sc2 C23 59.5(3)
C25 Sc2 C23 60.4(4)
C22 Sc2 C23 33.7(3)
S1 Sc2 C23 114.4(3)
C9 Sc2 C23 106.8(3)
C6 Sc2 C23 90.6(3)
C24 Sc2 C23 31.9(3)
Sc4 Sc2 C1 165.2(4)
C8 Sc2 C1 55.2(3)
C7 Sc2 C1 56.2(3)
C25 Sc2 C1 89.6(3)
C22 Sc2 C1 87.5(3)
S1 Sc2 C1 126.9(2)
C9 Sc2 C1 31.9(2)
C6 Sc2 C1 32.1(3)
C24 Sc2 C1 115.8(3)
C23 Sc2 C1 115.3(3)
Sc4 Sc2 C26 86.2(4)
C8 Sc2 C26 53.9(3)
C7 Sc2 C26 93.9(3)
C25 Sc2 C26 29.2(3)
C22 Sc2 C26 105.4(3)
S1 Sc2 C26 108.8(2)
C9 Sc2 C26 61.7(2)
C6 Sc2 C26 112.4(3)
C24 Sc2 C26 53.0(3)
C23 Sc2 C26 84.5(3)
C1 Sc2 C26 93.4(2)
Sc1 Sc3 C35 104.3(4)
Sc1 Sc3 C36 137.5(4)
C35 Sc3 C36 37.7(3)
Sc1 Sc3 S1 81.3(3)
C35 Sc3 S1 154.5(4)
C36 Sc3 S1 141.1(4)
Sc1 Sc3 C34 68.7(4)
C35 Sc3 C34 39.6(3)
C36 Sc3 C34 68.9(3)
S1 Sc3 C34 149.1(3)
Sc1 Sc3 C57 95.8(4)
C35 Sc3 C57 38.4(3)
C36 Sc3 C57 65.6(3)
S1 Sc3 C57 117.0(3)
C34 Sc3 C57 61.1(3)
Sc1 Sc3 C16 126.2(5)
C35 Sc3 C16 62.0(3)
C36 Sc3 C16 34.2(2)
S1 Sc3 C16 134.3(3)
C34 Sc3 C16 73.1(3)
C57 Sc3 C16 97.5(3)
Sc1 Sc3 C14 67.6(4)
C35 Sc3 C14 64.5(4)
C36 Sc3 C14 75.8(3)
S1 Sc3 C14 138.1(3)
C34 Sc3 C14 33.6(3)
C57 Sc3 C14 94.2(3)
C16 Sc3 C14 59.6(3)
Sc1 Sc3 C15 93.2(5)
C35 Sc3 C15 73.2(3)
C36 Sc3 C15 62.8(3)
S1 Sc3 C15 131.9(3)
C34 Sc3 C15 59.7(3)
C57 Sc3 C15 111.1(3)
C16 Sc3 C15 33.8(3)
C14 Sc3 C15 31.9(2)
Sc1 Sc3 C33 48.4(3)
C35 Sc3 C33 57.1(3)
C36 Sc3 C33 94.1(3)
S1 Sc3 C33 118.9(2)
C34 Sc3 C33 32.6(2)
C57 Sc3 C33 52.8(3)
C16 Sc3 C33 105.5(3)
C14 Sc3 C33 58.2(3)
C15 Sc3 C33 89.2(3)
Sc1 Sc3 C56 65.4(3)
C35 Sc3 C56 56.9(3)
C36 Sc3 C56 92.2(3)
S1 Sc3 C56 106.0(2)
C34 Sc3 C56 55.1(3)
C57 Sc3 C56 30.7(2)
C16 Sc3 C56 118.2(3)
C14 Sc3 C56 86.3(3)
C15 Sc3 C56 114.8(3)
C33 Sc3 C56 29.9(3)
Sc1 Sc3 C37 160.5(4)
C35 Sc3 C37 57.3(3)
C36 Sc3 C37 29.7(2)
S1 Sc3 C37 112.4(3)
C34 Sc3 C37 95.2(3)
C57 Sc3 C37 66.0(3)
C16 Sc3 C37 54.1(3)
C14 Sc3 C37 105.4(3)
C15 Sc3 C37 87.5(3)
C33 Sc3 C37 112.1(3)
C56 Sc3 C37 96.7(3)
Sc2 Sc4 C23 109.2(4)
Sc2 Sc4 C24 105.5(5)
C23 Sc4 C24 39.2(4)
Sc2 Sc4 S1 89.2(3)
C23 Sc4 S1 154.2(5)
C24 Sc4 S1 153.4(3)
Sc2 Sc4 C22 77.9(4)
C23 Sc4 C22 37.3(3)
C24 Sc4 C22 66.8(4)
S1 Sc4 C22 139.2(3)
Sc2 Sc4 C46 133.6(5)
C23 Sc4 C46 60.3(3)
C24 Sc4 C46 35.7(3)
S1 Sc4 C46 119.3(3)
C22 Sc4 C46 96.5(3)
Sc2 Sc4 C44 139.3(5)
C23 Sc4 C44 34.7(4)
C24 Sc4 C44 60.6(4)
S1 Sc4 C44 120.6(3)
C22 Sc4 C44 61.4(3)
C46 Sc4 C44 57.8(3)
Sc2 Sc4 C25 73.6(4)
C23 Sc4 C25 66.3(4)
C24 Sc4 C25 35.5(4)
S1 Sc4 C25 138.4(4)
C22 Sc4 C25 74.8(4)
C46 Sc4 C25 60.6(3)
C44 Sc4 C25 95.2(3)
Sc2 Sc4 C45 162.7(4)
C23 Sc4 C45 56.6(3)
C24 Sc4 C45 57.5(3)
S1 Sc4 C45 107.5(3)
C22 Sc4 C45 91.5(3)
C46 Sc4 C45 33.3(3)
C44 Sc4 C45 33.3(3)
C25 Sc4 C45 90.5(3)
Sc2 Sc4 C7 50.9(4)
C23 Sc4 C7 58.7(3)
C24 Sc4 C7 70.5(3)
S1 Sc4 C7 133.9(2)
C22 Sc4 C7 29.6(4)
C46 Sc4 C7 106.1(3)
C44 Sc4 C7 89.3(3)
C25 Sc4 C7 59.5(3)
C45 Sc4 C7 115.1(3)
Sc2 Sc4 C8 46.8(3)
C23 Sc4 C8 71.8(4)
C24 Sc4 C8 58.7(3)
S1 Sc4 C8 132.5(3)
C22 Sc4 C8 59.4(4)
C46 Sc4 C8 90.4(3)
C44 Sc4 C8 106.5(3)
C25 Sc4 C8 31.0(3)
C45 Sc4 C8 116.0(3)
C7 Sc4 C8 34.0(3)
S3 S2 Sc5 100.1(14)
S3 S2 Sc6 82.1(16)
Sc5 S2 Sc6 103.9(9)
S2 S3 Sc6 75.2(15)
S2 S3 Sc5 59.0(12)
Sc6 S3 Sc5 93.0(8)
S2 Sc5 S3 20.9(5)
S2 Sc5 Sc6 38.9(6)
S3 Sc5 Sc6 41.4(5)
S2 Sc6 S3 22.8(5)
S2 Sc6 Sc5 37.2(5)
S3 Sc6 Sc5 45.6(5)
C2 C1 C9 122.1(7)
C2 C1 C6 121.5(6)
C9 C1 C6 109.2(7)
C2 C1 Sc2 107.2(4)
C9 C1 Sc2 67.1(4)
C6 C1 Sc2 67.7(4)
C12 C2 C1 118.1(6)
C12 C2 C3 116.5(7)
C1 C2 C3 117.4(7)
C2 C3 C15 118.8(6)
C2 C3 C4 122.0(7)
C15 C3 C4 110.6(6)
C5 C4 C3 120.6(6)
C5 C4 C17 120.7(7)
C3 C4 C17 109.0(6)
C20 C5 C4 117.0(7)
C20 C5 C6 117.8(7)
C4 C5 C6 117.1(7)
C7 C6 C5 121.4(9)
C7 C6 C1 110.0(7)
C5 C6 C1 121.3(7)
C7 C6 Sc2 61.5(4)
C5 C6 Sc2 99.8(4)
C1 C6 Sc2 80.3(4)
C22 C7 C6 120.5(9)
C22 C7 C8 121.7(8)
C6 C7 C8 103.9(9)
C22 C7 Sc2 80.0(5)
C6 C7 Sc2 84.4(4)
C8 C7 Sc2 68.0(4)
C22 C7 Sc4 62.0(4)
C6 C7 Sc4 101.3(4)
C8 C7 Sc4 74.5(5)
Sc2 C7 Sc4 20.09(16)
C9 C8 C25 123.5(9)
C9 C8 C7 107.2(7)
C25 C8 C7 116.4(8)
C9 C8 Sc2 85.4(5)
C25 C8 Sc2 78.5(5)
C7 C8 Sc2 69.6(4)
C9 C8 Sc4 103.0(5)
C25 C8 Sc4 62.6(5)
C7 C8 Sc4 71.4(4)
Sc2 C8 Sc4 19.03(14)
C8 C9 C1 109.8(7)
C8 C9 C10 122.1(7)
C1 C9 C10 118.5(7)
C8 C9 Sc2 61.2(4)
C1 C9 Sc2 81.1(4)
C10 C9 Sc2 95.9(4)
C11 C10 C27 118.4(6)
C11 C10 C9 118.9(6)
C27 C10 C9 115.6(7)
C10 C11 C12 122.1(7)
C10 C11 C30 121.3(6)
C12 C11 C30 108.0(6)
C2 C12 C11 120.0(7)
C2 C12 C13 123.0(6)
C11 C12 C13 107.7(6)
C14 C13 C12 122.1(8)
C14 C13 C31 120.6(8)
C12 C13 C31 108.8(6)
C14 C13 Sc1 66.3(4)
C12 C13 Sc1 103.3(4)
C31 C13 Sc1 74.7(4)
C13 C14 C34 116.2(7)
C13 C14 C15 112.9(8)
C34 C14 C15 120.4(7)
C13 C14 Sc1 81.1(4)
C34 C14 Sc1 63.5(3)
C15 C14 Sc1 93.9(4)
C13 C14 Sc3 99.4(4)
C34 C14 Sc3 63.4(3)
C15 C14 Sc3 77.4(4)
Sc1 C14 Sc3 21.03(12)
C3 C15 C14 126.7(7)
C3 C15 C16 107.0(6)
C14 C15 C16 118.2(7)
C3 C15 Sc3 104.6(4)
C14 C15 Sc3 70.8(4)
C16 C15 Sc3 67.9(3)
C3 C15 Sc1 103.4(3)
C14 C15 Sc1 56.0(3)
C16 C15 Sc1 86.4(3)
Sc3 C15 Sc1 18.78(12)
C36 C16 C17 120.9(8)
C36 C16 C15 123.2(8)
C17 C16 C15 106.0(6)
C36 C16 Sc3 62.5(3)
C17 C16 Sc3 102.8(3)
C15 C16 Sc3 78.3(4)
C18 C17 C4 122.2(7)
C18 C17 C16 119.8(7)
C4 C17 C16 107.4(6)
C38 C18 C19 117.8(7)
C38 C18 C17 118.2(8)
C19 C18 C17 116.7(7)
C18 C19 C41 120.8(7)
C18 C19 C20 120.1(7)
C41 C19 C20 108.9(7)
C5 C20 C21 117.1(7)
C5 C20 C19 123.0(7)
C21 C20 C19 109.5(7)
C22 C21 C20 123.8(8)
C22 C21 C42 123.5(7)
C20 C21 C42 103.9(7)
C7 C22 C21 118.6(8)
C7 C22 C23 119.1(10)
C21 C22 C23 116.2(9)
C7 C22 Sc2 66.4(5)
C21 C22 Sc2 98.6(4)
C23 C22 Sc2 81.3(5)
C7 C22 Sc4 88.4(6)
C21 C22 Sc4 96.5(5)
C23 C22 Sc4 60.9(4)
Sc2 C22 Sc4 23.76(15)
C44 C23 C24 111.1(8)
C44 C23 C22 119.2(9)
C24 C23 C22 119.9(9)
C44 C23 Sc4 85.7(5)
C24 C23 Sc4 71.1(5)
C22 C23 Sc4 81.8(4)
C44 C23 Sc2 104.6(5)
C24 C23 Sc2 72.8(5)
C22 C23 Sc2 64.9(4)
Sc4 C23 Sc2 20.88(16)
C23 C24 C46 107.5(9)
C23 C24 C25 123.3(8)
C46 C24 C25 119.1(9)
C23 C24 Sc4 69.7(5)
C46 C24 Sc4 83.7(4)
C25 C24 Sc4 84.5(5)
C23 C24 Sc2 75.4(4)
C46 C24 Sc2 101.9(4)
C25 C24 Sc2 65.4(4)
Sc4 C24 Sc2 21.62(17)
C26 C25 C8 113.7(8)
C26 C25 C24 118.8(8)
C8 C25 C24 118.9(8)
C26 C25 Sc2 94.1(5)
C8 C25 Sc2 65.5(4)
C24 C25 Sc2 81.3(5)
C26 C25 Sc4 95.8(5)
C8 C25 Sc4 86.4(5)
C24 C25 Sc4 60.0(4)
Sc2 C25 Sc4 23.49(14)
C25 C26 C27 125.8(7)
C25 C26 C48 121.0(7)
C27 C26 C48 105.1(7)
C25 C26 Sc2 56.7(4)
C27 C26 Sc2 90.6(4)
C48 C26 Sc2 100.2(4)
C26 C27 C28 110.0(6)
C26 C27 C10 118.7(7)
C28 C27 C10 120.5(7)
C29 C28 C27 121.3(6)
C29 C28 C49 119.1(7)
C27 C28 C49 110.5(6)
C28 C29 C30 118.2(7)
C28 C29 C52 118.1(6)
C30 C29 C52 116.4(7)
C29 C30 C11 120.1(6)
C29 C30 C31 118.4(7)
C11 C30 C31 111.4(6)
C32 C31 C30 124.3(7)
C32 C31 C13 122.8(7)
C30 C31 C13 104.0(6)
C32 C31 Sc1 68.2(4)
C30 C31 Sc1 104.7(4)
C13 C31 Sc1 71.7(4)
C31 C32 C53 117.5(7)
C31 C32 C33 118.6(7)
C53 C32 C33 115.4(7)
C31 C32 Sc1 80.9(4)
C53 C32 Sc1 99.7(4)
C33 C32 Sc1 61.6(4)
C56 C33 C34 111.8(7)
C56 C33 C32 120.2(7)
C34 C33 C32 116.5(7)
C56 C33 Sc1 84.4(4)
C34 C33 Sc1 69.8(3)
C32 C33 Sc1 81.2(4)
C56 C33 Sc3 76.2(4)
C34 C33 Sc3 59.7(3)
C32 C33 Sc3 99.7(4)
Sc1 C33 Sc3 18.46(13)
C14 C34 C33 125.0(7)
C14 C34 C35 117.4(6)
C33 C34 C35 104.5(6)
C14 C34 Sc1 80.0(4)
C33 C34 Sc1 71.3(4)
C35 C34 Sc1 82.7(3)
C14 C34 Sc3 83.0(4)
C33 C34 Sc3 87.7(4)
C35 C34 Sc3 61.6(3)
Sc1 C34 Sc3 23.47(14)
C36 C35 C34 124.7(8)
C36 C35 C57 119.9(8)
C34 C35 C57 105.6(6)
C36 C35 Sc3 77.7(4)
C34 C35 Sc3 78.8(4)
C57 C35 Sc3 82.6(4)
C36 C35 Sc1 97.2(4)
C34 C35 Sc1 60.1(3)
C57 C35 Sc1 79.9(3)
Sc3 C35 Sc1 21.21(16)
C37 C36 C35 118.6(8)
C37 C36 C16 118.8(8)
C35 C36 C16 115.7(8)
C37 C36 Sc3 95.8(4)
C35 C36 Sc3 64.6(4)
C16 C36 Sc3 83.4(4)
C36 C37 C59 123.3(8)
C36 C37 C38 121.1(8)
C59 C37 C38 105.7(5)
C36 C37 Sc3 54.5(3)
C59 C37 Sc3 88.2(4)
C38 C37 Sc3 101.4(4)
C18 C38 C39 122.0(7)
C18 C38 C37 120.8(7)
C39 C38 C37 107.1(6)
C60 C39 C40 120.0(5)
C60 C39 C38 108.8(6)
C40 C39 C38 120.5(6)
C39 C40 C41 117.2(6)
C39 C40 C63 119.3(6)
C41 C40 C63 117.1(7)
C42 C41 C40 121.4(7)
C42 C41 C19 108.2(8)
C40 C41 C19 121.2(7)
C43 C42 C41 123.4(9)
C43 C42 C21 118.6(8)
C41 C42 C21 109.5(8)
C42 C43 C64 116.4(8)
C42 C43 C44 114.9(8)
C64 C43 C44 123.8(7)
C23 C44 C43 126.6(7)
C23 C44 C45 107.5(8)
C43 C44 C45 114.1(8)
C23 C44 Sc4 59.5(4)
C43 C44 Sc4 94.5(4)
C45 C44 Sc4 81.9(4)
C66 C45 C46 122.3(9)
C66 C45 C44 124.8(9)
C46 C45 C44 105.5(7)
C66 C45 Sc4 110.8(5)
C46 C45 Sc4 64.4(4)
C44 C45 Sc4 64.9(4)
C24 C46 C47 124.3(8)
C24 C46 C45 108.3(8)
C47 C46 C45 117.9(7)
C24 C46 Sc4 60.6(4)
C47 C46 Sc4 95.7(4)
C45 C46 Sc4 82.3(4)
C48 C47 C68 118.1(8)
C48 C47 C46 116.3(8)
C68 C47 C46 120.1(8)
C47 C48 C49 123.7(9)
C47 C48 C26 120.2(8)
C49 C48 C26 107.7(7)
C50 C49 C28 123.9(6)
C50 C49 C48 118.8(7)
C28 C49 C48 106.7(7)
C51 C50 C49 116.5(7)
C51 C50 C69 117.7(7)
C49 C50 C69 121.1(7)
C50 C51 C72 120.5(7)
C50 C51 C52 121.4(8)
C72 C51 C52 108.4(7)
C53 C52 C51 109.4(8)
C53 C52 C29 120.5(6)
C51 C52 C29 120.2(8)
C32 C53 C52 122.6(8)
C32 C53 C54 121.7(7)
C52 C53 C54 107.0(7)
C55 C54 C72 120.6(7)
C55 C54 C53 123.2(6)
C72 C54 C53 106.0(7)
C54 C55 C74 122.4(6)
C54 C55 C56 114.6(7)
C74 C55 C56 117.1(7)
C57 C56 C33 109.9(7)
C57 C56 C55 120.3(7)
C33 C56 C55 123.8(7)
C57 C56 Sc1 82.1(4)
C33 C56 Sc1 61.5(4)
C55 C56 Sc1 100.9(4)
C57 C56 Sc3 62.4(4)
C33 C56 Sc3 73.9(4)
C55 C56 Sc3 107.6(4)
Sc1 C56 Sc3 19.85(14)
C56 C57 C58 124.3(6)
C56 C57 C35 108.3(7)
C58 C57 C35 119.2(6)
C56 C57 Sc3 86.9(4)
C58 C57 Sc3 93.5(4)
C35 C57 Sc3 58.9(3)
C56 C57 Sc1 66.9(4)
C58 C57 Sc1 106.7(4)
C35 C57 Sc1 66.2(4)
Sc3 C57 Sc1 20.19(14)
C59 C58 C57 119.3(7)
C59 C58 C75 119.5(7)
C57 C58 C75 116.9(6)
C58 C59 C60 123.1(6)
C58 C59 C37 118.9(6)
C60 C59 C37 107.3(6)
C61 C60 C39 121.2(6)
C61 C60 C59 117.9(6)
C39 C60 C59 110.9(5)
C60 C61 C62 120.1(6)
C60 C61 C76 118.3(6)
C62 C61 C76 112.2(6)
C61 C62 C78 108.3(6)
C61 C62 C63 121.8(6)
C78 C62 C63 121.3(7)
C64 C63 C62 117.4(6)
C64 C63 C40 118.8(7)
C62 C63 C40 117.1(6)
C63 C64 C43 122.6(7)
C63 C64 C65 115.5(7)
C43 C64 C65 116.0(7)
C79 C65 C66 109.4(7)
C79 C65 C64 121.9(7)
C66 C65 C64 119.9(8)
C45 C66 C67 121.5(9)
C45 C66 C65 120.7(8)
C67 C66 C65 107.6(8)
C80 C67 C66 107.7(7)
C80 C67 C68 122.6(7)
C66 C67 C68 120.4(8)
C47 C68 C69 123.6(7)
C47 C68 C67 117.0(7)
C69 C68 C67 113.5(6)
C70 C69 C68 118.3(6)
C70 C69 C50 120.5(6)
C68 C69 C50 114.3(6)
C81 C70 C69 124.9(7)
C81 C70 C71 107.2(7)
C69 C70 C71 118.2(7)
C72 C71 C70 120.3(7)
C72 C71 C73 120.3(6)
C70 C71 C73 109.6(7)
C71 C72 C51 122.4(7)
C71 C72 C54 117.6(6)
C51 C72 C54 108.8(7)
C74 C73 C82 128.1(7)
C74 C73 C71 120.0(7)
C82 C73 C71 103.6(6)
C55 C74 C73 118.6(7)
C55 C74 C75 123.4(6)
C73 C74 C75 112.3(7)
C76 C75 C58 115.5(6)
C76 C75 C74 119.8(6)
C58 C75 C74 117.5(7)
C75 C76 C77 123.0(6)
C75 C76 C61 124.7(6)
C77 C76 C61 103.2(6)
C82 C77 C76 118.8(8)
C82 C77 C78 116.9(7)
C76 C77 C78 110.4(6)
C79 C78 C62 121.5(9)
C79 C78 C77 123.1(7)
C62 C78 C77 104.7(6)
C78 C79 C65 122.3(8)
C78 C79 C80 121.2(8)
C65 C79 C80 104.7(7)
C81 C80 C67 121.3(8)
C81 C80 C79 117.8(7)
C67 C80 C79 110.0(7)
C80 C81 C70 119.3(8)
C80 C81 C82 121.5(7)
C70 C81 C82 108.7(7)
C77 C82 C73 117.9(8)
C77 C82 C81 119.4(8)
C73 C82 C81 109.7(7)
N4 Ni1 N2 176.91(16)
N4 Ni1 N1 89.86(14)
N2 Ni1 N1 89.87(14)
N4 Ni1 N3 90.26(14)
N2 Ni1 N3 89.85(14)
N1 Ni1 N3 177.27(16)
C86 N1 C83 104.5(3)
C86 N1 Ni1 128.0(3)
C83 N1 Ni1 127.5(3)
C88 N2 C91 104.4(3)
C88 N2 Ni1 127.6(3)
C91 N2 Ni1 127.9(3)
C93 N3 C96 104.5(3)
C93 N3 Ni1 127.8(3)
C96 N3 Ni1 127.7(3)
C101 N4 C98 104.1(3)
C101 N4 Ni1 128.1(3)
C98 N4 Ni1 127.7(3)
N1 C83 C102 125.3(4)
N1 C83 C84 111.7(3)
C102 C83 C84 123.0(4)
C85 C84 C83 106.1(4)
C85 C84 C103 128.9(4)
C83 C84 C103 125.0(4)
C84 C85 C86 106.2(4)
C84 C85 C105 128.3(4)
C86 C85 C105 125.4(4)
N1 C86 C87 124.4(4)
N1 C86 C85 111.5(3)
C87 C86 C85 124.1(4)
C88 C87 C86 124.6(4)
C88 C87 H87 117.7
C86 C87 H87 117.7
C87 C88 N2 125.4(4)
C87 C88 C89 123.9(4)
N2 C88 C89 110.8(4)
C90 C89 C88 106.6(4)
C90 C89 C107 129.1(4)
C88 C89 C107 124.2(4)
C89 C90 C91 106.6(4)
C89 C90 C109 129.4(4)
C91 C90 C109 123.8(4)
N2 C91 C92 125.0(3)
N2 C91 C90 111.5(4)
C92 C91 C90 123.4(4)
C93 C92 C91 123.9(4)
C93 C92 H92 118.1
C91 C92 H92 118.1
N3 C93 C92 125.4(4)
N3 C93 C94 111.9(3)
C92 C93 C94 122.5(4)
C95 C94 C93 105.8(4)
C95 C94 C111 129.6(4)
C93 C94 C111 124.4(4)
C94 C95 C96 106.6(3)
C94 C95 C113 128.7(4)
C96 C95 C113 124.7(4)
N3 C96 C97 124.8(4)
N3 C96 C95 111.1(3)
C97 C96 C95 124.1(4)
C96 C97 C98 124.5(4)
C96 C97 H97 117.7
C98 C97 H97 117.7
N4 C98 C97 125.0(3)
N4 C98 C99 111.5(4)
C97 C98 C99 123.5(4)
C100 C99 C98 106.6(3)
C100 C99 C115 128.9(4)
C98 C99 C115 124.4(4)
C99 C100 C101 106.2(4)
C99 C100 C117 128.9(4)
C101 C100 C117 124.7(4)
C102 C101 N4 125.0(3)
C102 C101 C100 123.4(4)
N4 C101 C100 111.6(3)
C101 C102 C83 124.2(4)
C101 C102 H102 117.9
C83 C102 H102 117.9
C84 C103 C104 112.9(4)
C84 C103 H10A 109.0
C104 C103 H10A 109.0
C84 C103 H10B 109.0
C104 C103 H10B 109.0
H10A C103 H10B 107.8
C103 C104 H10C 109.5
C103 C104 H10D 109.5
H10C C104 H10D 109.5
C103 C104 H10E 109.5
H10C C104 H10E 109.5
H10D C104 H10E 109.5
C85 C105 C106 111.8(5)
C85 C105 H10F 109.3
C106 C105 H10F 109.3
C85 C105 H10G 109.3
C106 C105 H10G 109.3
H10F C105 H10G 107.9
C105 C106 H10H 109.5
C105 C106 H10I 109.5
H10H C106 H10I 109.5
C105 C106 H10J 109.5
H10H C106 H10J 109.5
H10I C106 H10J 109.5
C89 C107 C108 111.6(4)
C89 C107 H10K 109.3
C108 C107 H10K 109.3
C89 C107 H10L 109.3
C108 C107 H10L 109.3
H10K C107 H10L 108.0
C107 C108 H10M 109.5
C107 C108 H10N 109.5
H10M C108 H10N 109.5
C107 C108 H10O 109.5
H10M C108 H10O 109.5
H10N C108 H10O 109.5
C90 C109 C110 113.9(4)
C90 C109 H10P 108.8
C110 C109 H10P 108.8
C90 C109 H10Q 108.8
C110 C109 H10Q 108.8
H10P C109 H10Q 107.7
C109 C110 H11A 109.5
C109 C110 H11B 109.5
H11A C110 H11B 109.5
C109 C110 H11C 109.5
H11A C110 H11C 109.5
H11B C110 H11C 109.5
C94 C111 C112 113.7(4)
C94 C111 H11D 108.8
C112 C111 H11D 108.8
C94 C111 H11E 108.8
C112 C111 H11E 108.8
H11D C111 H11E 107.7
C111 C112 H11F 109.5
C111 C112 H11G 109.5
H11F C112 H11G 109.5
C111 C112 H11H 109.5
H11F C112 H11H 109.5
H11G C112 H11H 109.5
C95 C113 C114 112.0(4)
C95 C113 H11I 109.2
C114 C113 H11I 109.2
C95 C113 H11J 109.2
C114 C113 H11J 109.2
H11I C113 H11J 107.9
C113 C114 H11K 109.5
C113 C114 H11L 109.5
H11K C114 H11L 109.5
C113 C114 H11M 109.5
H11K C114 H11M 109.5
H11L C114 H11M 109.5
C99 C115 C116 112.5(4)
C99 C115 H11N 109.1
C116 C115 H11N 109.1
C99 C115 H11O 109.1
C116 C115 H11O 109.1
H11N C115 H11O 107.8
C115 C116 H11P 109.5
C115 C116 H11Q 109.5
H11P C116 H11Q 109.5
C115 C116 H11R 109.5
H11P C116 H11R 109.5
H11Q C116 H11R 109.5
C100 C117 C118 111.9(4)
C100 C117 H11S 109.2
C118 C117 H11S 109.2
C100 C117 H11T 109.2
C118 C117 H11T 109.2
H11S C117 H11T 107.9
C117 C118 H11U 109.5
C117 C118 H11V 109.5
H11U C118 H11V 109.5
C117 C118 H11W 109.5
H11U C118 H11W 109.5
H11V C118 H11W 109.5
C124 C119 C120 121.0(4)
C124 C119 H119 119.5
C120 C119 H119 119.5
C119 C120 C121 119.2(5)
C119 C120 H120 120.4
C121 C120 H120 120.4
C122 C121 C120 120.1(5)
C122 C121 H121 119.9
C120 C121 H121 119.9
C121 C122 C123 120.6(5)
C121 C122 H122 119.7
C123 C122 H122 119.7
C124 C123 C122 119.8(5)
C124 C123 H123 120.1
C122 C123 H123 120.1
C119 C124 C123 119.3(5)
C119 C124 H124 120.3
C123 C124 H124 120.3
C126 C125 C130 119.6(6)
C126 C125 H125 120.2
C130 C125 H125 120.2
C125 C126 C127 121.9(6)
C125 C126 H126 119.1
C127 C126 H126 119.1
C126 C127 C128 117.6(6)
C126 C127 H127 121.2
C128 C127 H127 121.2
C129 C128 C127 121.0(6)
C129 C128 H128 119.5
C127 C128 H128 119.5
C128 C129 C130 121.6(6)
C128 C129 H129 119.2
C130 C129 H129 119.2
C129 C130 C125 118.3(6)
C129 C130 H130 120.9
C125 C130 H130 120.9

loop_
_geom_bond_atom_site_label_1
_geom_bond_atom_site_label_2
_geom_bond_distance
S1 Sc4 2.221(5)
S1 Sc3 2.289(4)
S1 Sc1 2.335(3)
S1 Sc2 2.416(4)
Sc1 Sc3 0.925(5)
Sc1 C34 2.164(6)
Sc1 C33 2.185(7)
Sc1 C14 2.382(7)
Sc1 C32 2.455(8)
Sc1 C56 2.476(7)
Sc1 C35 2.477(7)
Sc1 C13 2.571(8)
Sc1 C31 2.611(7)
Sc1 C57 2.666(7)
Sc1 C15 2.868(6)
Sc2 Sc4 0.982(6)
Sc2 C8 2.195(8)
Sc2 C7 2.218(8)
Sc2 C25 2.363(8)
Sc2 C22 2.383(9)
Sc2 C9 2.496(7)
Sc2 C6 2.512(6)
Sc2 C24 2.568(8)
Sc2 C23 2.601(9)
Sc2 C1 2.678(7)
Sc2 C26 2.821(8)
Sc3 C35 2.080(7)
Sc3 C36 2.250(7)
Sc3 C34 2.320(7)
Sc3 C57 2.409(8)
Sc3 C16 2.520(6)
Sc3 C14 2.576(9)
Sc3 C15 2.663(7)
Sc3 C33 2.686(8)
Sc3 C56 2.714(8)
Sc3 C37 2.750(8)
Sc4 C23 2.107(8)
Sc4 C24 2.125(8)
Sc4 C22 2.387(8)
Sc4 C46 2.426(7)
Sc4 C44 2.438(9)
Sc4 C25 2.444(10)
Sc4 C45 2.665(8)
Sc4 C7 2.702(9)
Sc4 C8 2.747(10)
S2 S3 0.896(19)
S2 Sc5 2.157(18)
S2 Sc6 2.24(3)
S3 Sc6 2.29(3)
S3 Sc5 2.477(17)
Sc5 Sc6 3.46(2)
C1 C2 1.410(12)
C1 C9 1.432(9)
C1 C6 1.442(12)
C2 C12 1.404(11)
C2 C3 1.431(10)
C3 C15 1.435(11)
C3 C4 1.438(10)
C4 C5 1.435(11)
C4 C17 1.447(10)
C5 C20 1.395(11)
C5 C6 1.439(11)
C6 C7 1.415(11)
C7 C22 1.337(16)
C7 C8 1.595(15)
C8 C9 1.378(12)
C8 C25 1.419(13)
C9 C10 1.433(10)
C10 C11 1.376(11)
C10 C27 1.432(9)
C11 C12 1.433(8)
C11 C30 1.444(10)
C12 C13 1.479(12)
C13 C14 1.403(12)
C13 C31 1.498(11)
C14 C34 1.438(11)
C14 C15 1.441(10)
C15 C16 1.511(12)
C16 C36 1.425(10)
C16 C17 1.510(12)
C17 C18 1.435(11)
C18 C38 1.399(11)
C18 C19 1.425(12)
C19 C41 1.450(11)
C19 C20 1.470(12)
C20 C21 1.442(11)
C21 C22 1.384(14)
C21 C42 1.561(14)
C22 C23 1.461(12)
C23 C44 1.393(14)
C23 C24 1.419(15)
C24 C46 1.424(12)
C24 C25 1.426(14)
C25 C26 1.380(13)
C26 C27 1.424(11)
C26 C48 1.549(13)
C27 C28 1.429(11)
C28 C29 1.388(11)
C28 C49 1.445(9)
C29 C30 1.430(9)
C29 C52 1.473(12)
C30 C31 1.462(11)
C31 C32 1.361(12)
C32 C53 1.390(12)
C32 C33 1.500(12)
C33 C56 1.394(13)
C33 C34 1.449(9)
C34 C35 1.509(12)
C35 C36 1.408(11)
C35 C57 1.510(11)
C36 C37 1.370(10)
C37 C59 1.488(11)
C37 C38 1.533(13)
C38 C39 1.454(9)
C39 C60 1.419(10)
C39 C40 1.428(10)
C40 C41 1.429(11)
C40 C63 1.456(9)
C41 C42 1.402(12)
C42 C43 1.382(11)
C43 C64 1.440(12)
C43 C44 1.467(13)
C44 C45 1.476(12)
C45 C66 1.319(12)
C45 C46 1.476(13)
C46 C47 1.459(12)
C47 C48 1.356(12)
C47 C68 1.446(11)
C48 C49 1.449(12)
C49 C50 1.415(11)
C50 C51 1.396(11)
C50 C69 1.506(10)
C51 C72 1.409(11)
C51 C52 1.438(11)
C52 C53 1.414(13)
C53 C54 1.494(12)
C54 C55 1.367(12)
C54 C72 1.454(11)
C55 C74 1.397(12)
C55 C56 1.473(10)
C56 C57 1.388(10)
C57 C58 1.441(11)
C58 C59 1.394(10)
C58 C75 1.464(10)
C59 C60 1.449(9)
C60 C61 1.382(9)
C61 C62 1.392(10)
C61 C76 1.455(9)
C62 C78 1.435(9)
C62 C63 1.447(10)
C63 C64 1.433(11)
C64 C65 1.478(11)
C65 C79 1.403(12)
C65 C66 1.461(12)
C66 C67 1.429(11)
C67 C80 1.387(13)
C67 C68 1.486(12)
C68 C69 1.458(10)
C69 C70 1.413(10)
C70 C81 1.355(11)
C70 C71 1.439(10)
C71 C72 1.390(12)
C71 C73 1.456(11)
C73 C74 1.397(9)
C73 C82 1.406(11)
C74 C75 1.497(10)
C75 C76 1.392(10)
C76 C77 1.427(10)
C77 C82 1.375(12)
C77 C78 1.498(13)
C78 C79 1.237(13)
C79 C80 1.500(11)
C80 C81 1.340(12)
C81 C82 1.456(13)
Ni1 N4 1.951(3)
Ni1 N2 1.960(3)
Ni1 N1 1.981(4)
Ni1 N3 1.986(4)
N1 C86 1.369(5)
N1 C83 1.369(5)
N2 C88 1.377(5)
N2 C91 1.386(5)
N3 C93 1.369(5)
N3 C96 1.370(5)
N4 C101 1.385(5)
N4 C98 1.386(5)
C83 C102 1.378(5)
C83 C84 1.443(6)
C84 C85 1.361(6)
C84 C103 1.511(6)
C85 C86 1.447(6)
C85 C105 1.499(6)
C86 C87 1.382(6)
C87 C88 1.370(6)
C87 H87 0.9500
C88 C89 1.455(6)
C89 C90 1.357(7)
C89 C107 1.502(6)
C90 C91 1.435(5)
C90 C109 1.507(6)
C91 C92 1.392(6)
C92 C93 1.375(5)
C92 H92 0.9500
C93 C94 1.449(6)
C94 C95 1.353(6)
C94 C111 1.502(6)
C95 C96 1.455(6)
C95 C113 1.502(6)
C96 C97 1.377(6)
C97 C98 1.387(6)
C97 H97 0.9500
C98 C99 1.447(5)
C99 C100 1.368(6)
C99 C115 1.501(6)
C100 C101 1.448(5)
C100 C117 1.490(6)
C101 C102 1.370(6)
C102 H102 0.9500
C103 C104 1.542(8)
C103 H10A 0.9900
C103 H10B 0.9900
C104 H10C 0.9800
C104 H10D 0.9800
C104 H10E 0.9800
C105 C106 1.523(8)
C105 H10F 0.9900
C105 H10G 0.9900
C106 H10H 0.9800
C106 H10I 0.9800
C106 H10J 0.9800
C107 C108 1.517(7)
C107 H10K 0.9900
C107 H10L 0.9900
C108 H10M 0.9800
C108 H10N 0.9800
C108 H10O 0.9800
C109 C110 1.543(8)
C109 H10P 0.9900
C109 H10Q 0.9900
C110 H11A 0.9800
C110 H11B 0.9800
C110 H11C 0.9800
C111 C112 1.525(8)
C111 H11D 0.9900
C111 H11E 0.9900
C112 H11F 0.9800
C112 H11G 0.9800
C112 H11H 0.9800
C113 C114 1.542(8)
C113 H11I 0.9900
C113 H11J 0.9900
C114 H11K 0.9800
C114 H11L 0.9800
C114 H11M 0.9800
C115 C116 1.529(7)
C115 H11N 0.9900
C115 H11O 0.9900
C116 H11P 0.9800
C116 H11Q 0.9800
C116 H11R 0.9800
C117 C118 1.522(7)
C117 H11S 0.9900
C117 H11T 0.9900
C118 H11U 0.9800
C118 H11V 0.9800
C118 H11W 0.9800
C119 C124 1.375(8)
C119 C120 1.392(7)
C119 H119 0.9500
C120 C121 1.393(7)
C120 H120 0.9500
C121 C122 1.363(9)
C121 H121 0.9500
C122 C123 1.396(9)
C122 H122 0.9500
C123 C124 1.389(8)
C123 H123 0.9500
C124 H124 0.9500
C125 C126 1.351(10)
C125 C130 1.418(9)
C125 H125 0.9500
C126 C127 1.389(9)
C126 H126 0.9500
C127 C128 1.409(9)
C127 H127 0.9500
C128 C129 1.335(10)
C128 H128 0.9500
C129 C130 1.384(10)
C129 H129 0.9500
C130 H130 0.9500
